data_9001405
loop_
_publ_author_name
'Artioli, G.'

_publ_section_title
;
 The crystal structure of garronite
 sample from Fara Vicentina, Italy
;
_journal_name_full 'American Mineralogist'
_journal_page_first 189
_journal_page_last 196
_journal_volume 77
_journal_year 1992
_chemical_compound_source 'Fara Vicentina, Italy'
_chemical_formula_sum 'Al0.75 Ca0.436 H4.63 O5.57 Si1.25'
_chemical_name_mineral Garronite
_space_group_IT_number 119
_symmetry_space_group_name_Hall 'I -4 -2'
_symmetry_space_group_name_H-M 'I -4 m 2'
_cell_angle_alpha 90
_cell_angle_beta 90
_cell_angle_gamma 90
_cell_length_a 9.8712
_cell_length_b 9.8712
_cell_length_c 10.2987
_cell_volume 1003.511
_cell_formula_units_Z 8
_database_code_amcsd 0001443
_exptl_crystal_density_diffrn 2.205
_cod_original_formula_sum '(Al.75 Si1.25) O5.57 Ca.436 H4.63'
_cod_database_code 9001405

loop_
_space_group_symop_operation_xyz
x,y,z
1/2+x,1/2+y,1/2+z
y,x,-z
1/2+y,1/2+x,1/2-z
y,-x,-z
1/2+y,1/2-x,1/2-z
x,-y,z
1/2+x,1/2-y,1/2+z
-x,-y,z
1/2-x,1/2-y,1/2+z
-y,-x,-z
1/2-y,1/2-x,1/2-z
-y,x,-z
1/2-y,1/2+x,1/2-z
-x,y,z
1/2-x,1/2+y,1/2+z

loop_
_atom_site_label
_atom_site_fract_x
_atom_site_fract_y
_atom_site_fract_z
_atom_site_occupancy
_atom_site_U_iso_or_equiv
_atom_site_type_symbol
_atom_site_attached_hydrogens
Al1 0.15500 0.15500 0.50000 0.37500 0.02500 Al 0
Si1 0.15500 0.15500 0.50000 0.62500 0.02500 Si 0
Al2 0.34000 0.16000 0.25000 0.37500 0.01800 Al 0
Si2 0.34000 0.16000 0.25000 0.62500 0.01800 Si 0
O11 0.15000 0.00000 0.55000 1.00000 0.02900 O 0
O12 0.30000 0.00000 0.23000 1.00000 0.02000 O 0
O2 0.29100 0.26000 0.12700 1.00000 0.08400 O 0
Ca1 0.00000 0.40700 0.08000 0.26200 0.04000 Ca 0
Ca2 0.00000 0.20600 0.08600 0.17400 0.04900 Ca 0
Wat1 0.00000 0.00000 0.12400 0.59000 0.03000 O 2
Wat1b 0.00000 0.00000 0.22000 0.19000 0.14000 O 2
Wat2 0.15700 0.43300 0.22800 0.59000 0.04300 O 2

loop_
_cod_changelog_entry_id
_cod_changelog_entry_author
_cod_changelog_entry_date
_cod_changelog_entry_text
1
;cod-tools version 3.8.0
Id: cif_guess_AMCSD_atom_types 9581 2023-05-17 12:35:41Z saulius
;
2023-05-23T09:16:44+03:00
;Derived atom types and hydrogen counts
from atom names that follow the AMCSD naming convention
(Wat == water, O-H == hydroxyl).
;

loop_
_cod_related_entry_id
_cod_related_entry_database
_cod_related_entry_code
1 AMCSD 0001443
